data_4509481
loop_
_publ_author_name
'Fang, Ming'
'Chang, Lixian'
'Liu, Xuhui'
'Zhao, Bin'
'Zuo, Ya'
'Chen, Zhi'

_publ_section_title
;
 Fabrication and Properties of Eight Novel Lanthanide&#x2212;Organic
 Frameworks Based on 4-Hydroxypyran-2,6-dicarboxylate and
 4-Hydroxypyridine-2,6-dicarboxylate
;
_journal_issue 9
_journal_name_full 'Crystal Growth &amp; Design'
_journal_page_first 4006
_journal_paper_doi 10.1021/cg900146y
_journal_volume 9
_journal_year 2009
_chemical_formula_sum 'C21 H42.75 Ba2 Dy N3 O32.375'
_chemical_formula_weight 1292.78
_chemical_name_systematic
; 
 ? 
;
_space_group_IT_number 2
_symmetry_cell_setting triclinic
_symmetry_space_group_name_Hall '-P 1'
_symmetry_space_group_name_H-M 'P -1'
_atom_sites_solution_hydrogens geom
_atom_sites_solution_primary direct
_atom_sites_solution_secondary difmap
_audit_creation_method SHELXL-97
_cell_angle_alpha 102.815(3)
_cell_angle_beta 105.458(3)
_cell_angle_gamma 90.378(3)
_cell_formula_units_Z 2
_cell_length_a 11.484(2)
_cell_length_b 12.500(2)
_cell_length_c 15.790(3)
_cell_measurement_reflns_used 3102
_cell_measurement_temperature 294(2)
_cell_measurement_theta_max 26.24
_cell_measurement_theta_min 2.40
_cell_volume 2125.0(6)
_computing_cell_refinement 'Bruker SMART'
_computing_data_collection 'Bruker SMART'
_computing_data_reduction 'Bruker SAINT'
_computing_molecular_graphics 'Bruker SHELXTL'
_computing_publication_material 'Bruker SHELXTL'
_computing_structure_refinement 'SHELXL-97 (Sheldrick, 1997)'
_computing_structure_solution 'SHELXS-97 (Sheldrick, 1990)'
_diffrn_ambient_temperature 294(2)
_diffrn_measured_fraction_theta_full 0.994
_diffrn_measured_fraction_theta_max 0.994
_diffrn_measurement_device_type 'CCD area detector'
_diffrn_measurement_method 'phi and omega scans'
_diffrn_radiation_monochromator graphite
_diffrn_radiation_source 'fine-focus sealed tube'
_diffrn_radiation_type MoK\a
_diffrn_radiation_wavelength 0.71073
_diffrn_reflns_av_R_equivalents 0.0360
_diffrn_reflns_av_sigmaI/netI 0.0750
_diffrn_reflns_limit_h_max 11
_diffrn_reflns_limit_h_min -13
_diffrn_reflns_limit_k_max 13
_diffrn_reflns_limit_k_min -14
_diffrn_reflns_limit_l_max 18
_diffrn_reflns_limit_l_min -18
_diffrn_reflns_number 10955
_diffrn_reflns_theta_full 25.02
_diffrn_reflns_theta_max 25.02
_diffrn_reflns_theta_min 1.38
_exptl_absorpt_coefficient_mu 3.679
_exptl_absorpt_correction_T_max 0.7573
_exptl_absorpt_correction_T_min 0.6666
_exptl_absorpt_correction_type multi-scan
_exptl_absorpt_process_details SADABS
_exptl_crystal_density_diffrn 2.027
_exptl_crystal_density_meas ?
_exptl_crystal_density_method 'not measured'
_exptl_crystal_F_000 1256
_exptl_crystal_size_max 0.12
_exptl_crystal_size_mid 0.10
_exptl_crystal_size_min 0.08
_refine_diff_density_max 1.655
_refine_diff_density_min -0.953
_refine_diff_density_rms 0.187
_refine_ls_extinction_method none
_refine_ls_goodness_of_fit_ref 1.057
_refine_ls_hydrogen_treatment constr
_refine_ls_matrix_type full
_refine_ls_number_parameters 579
_refine_ls_number_reflns 7461
_refine_ls_number_restraints 48
_refine_ls_restrained_S_all 1.054
_refine_ls_R_factor_all 0.0758
_refine_ls_R_factor_gt 0.0471
_refine_ls_shift/su_max 0.004
_refine_ls_shift/su_mean 0.000
_refine_ls_structure_factor_coef Fsqd
_refine_ls_weighting_details 'calc w=1/[\s^2^(Fo^2^)+(0.0342P)^2^+15.4166P] where P=(Fo^2^+2Fc^2^)/3'
_refine_ls_weighting_scheme calc
_refine_ls_wR_factor_gt 0.1058
_refine_ls_wR_factor_ref 0.1190
_reflns_number_gt 5403
_reflns_number_total 7461
_reflns_threshold_expression >2sigma(I)
_cod_data_source_file cg900146ysup4.cif
_cod_data_source_block 061117c
_cod_depositor_comments
;
The following automatic conversions were performed:

'_symmetry_cell_setting' value 'Triclinic' changed to 'triclinic'
according to /home/saulius/struct/CIF-dictionaries/cif_core.dic
dictionary named 'cif_core.dic' version 2.4.2 from
2011-04-26.

'_exptl_absorpt_correction_type' value 'Multi-scan'
changed to 'multi-scan' according to
/home/saulius/struct/CIF-dictionaries/cif_core.dic dictionary named
'cif_core.dic' version 2.4.2 from 2011-04-26.

Automatic conversion script
Id: cif_fix_values 1891 2012-01-12 08:04:46Z andrius 

The following automatic conversions were performed:

'_exptl_crystal_density_meas' value 'NONE' was changed to '?' - the
value is perceived as not measured.

Automatic conversion script
Id: cif_fix_values 3008 2015-01-20 13:52:24Z robertas 
;
_cod_original_sg_symbol_H-M P-1
_cod_database_code 4509481

loop_
_symmetry_equiv_pos_as_xyz
'x, y, z'
'-x, -y, -z'

loop_
_atom_site_label
_atom_site_type_symbol
_atom_site_fract_x
_atom_site_fract_y
_atom_site_fract_z
_atom_site_U_iso_or_equiv
_atom_site_adp_type
_atom_site_occupancy
_atom_site_symmetry_multiplicity
_atom_site_calc_flag
_atom_site_refinement_flags
Dy1 Dy 0.74408(4) 0.74566(3) 0.74483(3) 0.01870(12) Uani 1 1 d .
Ba1 Ba 0.54741(5) 0.89687(5) 1.08811(4) 0.02590(16) Uani 1 1 d .
Ba2 Ba 1.01002(5) 0.35684(5) 0.55722(4) 0.03234(17) Uani 1 1 d .
C1 C 0.5036(8) 0.6517(7) 0.5672(6) 0.024(2) Uani 1 1 d .
C2 C 0.4290(9) 0.6275(8) 0.4788(6) 0.033(2) Uani 1 1 d .
H2 H 0.3507 0.5963 0.4658 0.040 Uiso 1 1 calc R
C3 C 0.4721(10) 0.6502(9) 0.4112(7) 0.037(3) Uani 1 1 d .
C4 C 0.5900(8) 0.6966(8) 0.4325(6) 0.029(2) Uani 1 1 d .
H4 H 0.6234 0.7096 0.3878 0.035 Uiso 1 1 calc R
C5 C 0.6552(8) 0.7227(7) 0.5224(6) 0.027(2) Uani 1 1 d .
C6 C 0.7832(8) 0.7730(7) 0.5526(7) 0.026(2) Uani 1 1 d .
C7 C 0.4664(9) 0.6294(8) 0.6460(7) 0.029(2) Uani 1 1 d .
C8 C 0.7737(8) 1.0177(7) 0.8210(6) 0.023(2) Uani 1 1 d .
C9 C 0.8180(8) 1.1238(7) 0.8660(6) 0.026(2) Uani 1 1 d .
H9 H 0.7675 1.1816 0.8674 0.031 Uiso 1 1 calc R
C10 C 0.9435(9) 1.1408(7) 0.9098(6) 0.027(2) Uani 1 1 d .
C11 C 1.0125(8) 1.0507(7) 0.9055(6) 0.030(2) Uani 1 1 d .
H11 H 1.0952 1.0592 0.9338 0.036 Uiso 1 1 calc R
C12 C 0.9583(8) 0.9486(7) 0.8595(6) 0.021(2) Uani 1 1 d .
C13 C 1.0253(9) 0.8434(8) 0.8523(6) 0.028(2) Uani 1 1 d .
C14 C 0.6401(8) 0.9909(8) 0.7741(6) 0.024(2) Uani 1 1 d .
C15 C 0.7582(8) 0.6238(7) 0.9144(6) 0.021(2) Uani 1 1 d .
C16 C 0.7743(8) 0.5490(7) 0.9656(6) 0.025(2) Uani 1 1 d .
H16 H 0.7563 0.5642 1.0209 0.030 Uiso 1 1 calc R
C17 C 0.8192(9) 0.4468(7) 0.9338(6) 0.026(2) Uani 1 1 d .
C18 C 0.8433(8) 0.4305(7) 0.8499(6) 0.023(2) Uani 1 1 d .
H18 H 0.8741 0.3653 0.8264 0.027 Uiso 1 1 calc R
C19 C 0.8216(7) 0.5107(7) 0.8027(5) 0.020(2) Uani 1 1 d .
C20 C 0.8424(8) 0.4971(7) 0.7117(6) 0.022(2) Uani 1 1 d .
C21 C 0.7164(8) 0.7360(7) 0.9445(6) 0.023(2) Uani 1 1 d .
N1 N 0.6144(6) 0.6993(6) 0.5881(5) 0.0208(16) Uani 1 1 d .
N2 N 0.8402(6) 0.9314(6) 0.8171(5) 0.0209(17) Uani 1 1 d .
N3 N 0.7809(6) 0.6088(6) 0.8330(4) 0.0194(16) Uani 1 1 d .
O1 O 0.5441(5) 0.6597(5) 0.7219(4) 0.0254(14) Uani 1 1 d .
O2 O 0.3658(6) 0.5822(6) 0.6332(4) 0.0404(18) Uani 1 1 d .
O3 O 0.8311(6) 0.7991(5) 0.6368(4) 0.0299(15) Uani 1 1 d .
O4 O 0.8333(6) 0.7877(5) 0.4954(4) 0.0338(16) Uani 1 1 d .
O5 O 0.6101(5) 0.8922(5) 0.7304(4) 0.0275(15) Uani 1 1 d .
O6 O 0.5690(6) 1.0638(5) 0.7839(4) 0.0318(16) Uani 1 1 d .
O7 O 0.9627(5) 0.7563(5) 0.8099(4) 0.0253(15) Uani 1 1 d .
O8 O 1.1368(6) 0.8521(5) 0.8876(5) 0.0379(18) Uani 1 1 d .
O9 O 0.7064(6) 0.7989(5) 0.8912(4) 0.0232(14) Uani 1 1 d .
O10 O 0.6932(6) 0.7600(5) 1.0185(4) 0.0350(17) Uani 1 1 d .
O11 O 0.8102(6) 0.5758(5) 0.6732(4) 0.0246(14) Uani 1 1 d .
O12 O 0.8869(7) 0.4147(5) 0.6790(4) 0.0378(18) Uani 1 1 d .
O13 O 0.3996(7) 0.6225(8) 0.3263(5) 0.057(2) Uani 1 1 d .
O14 O 0.9958(6) 1.2395(5) 0.9560(5) 0.0400(19) Uani 1 1 d .
H14 H 0.9592 1.2664 0.9929 0.060 Uiso 1 1 calc R
O15 O 0.8350(7) 0.3716(5) 0.9825(5) 0.0369(17) Uani 1 1 d .
H15 H 0.8883 0.3324 0.9708 0.055 Uiso 1 1 calc R
O16 O 1.2091(8) 0.4464(7) 0.6995(6) 0.066(3) Uani 1 1 d .
O17 O 1.0082(11) 0.1890(8) 0.6513(7) 0.058(3) Uani 0.75 1 d P
O18 O 0.8208(15) 0.2014(13) 0.4868(11) 0.092(4) Uani 0.70 1 d PU
O19 O 0.9553(9) 0.3533(8) 0.3707(6) 0.074(3) Uani 1 1 d U
O20 O 0.8383(6) 0.5114(5) 0.5015(4) 0.0322(16) Uani 1 1 d .
O21 O 0.4693(6) 0.8701(5) 0.8877(4) 0.0331(16) Uani 1 1 d .
O22 O 0.6745(5) 1.0104(5) 0.9936(4) 0.0288(15) Uani 1 1 d .
O23 O 0.7546(8) 1.0130(8) 1.2095(6) 0.073(3) Uani 1 1 d .
O24 O 0.6717(8) 0.7774(7) 1.2127(6) 0.064(2) Uani 1 1 d .
O25 O 0.3983(7) 0.7014(6) 1.0159(5) 0.052(2) Uani 1 1 d .
O26 O 0.2640(7) 0.7297(6) 0.7747(6) 0.055(2) Uani 1 1 d .
O27 O 0.4471(8) 0.5934(7) 0.8502(6) 0.062(2) Uani 1 1 d .
O28 O 0.1124(9) 0.3074(8) 0.8225(7) 0.083(3) Uani 1 1 d U
O29 O 0.7313(12) 0.9211(11) 0.3754(9) 0.034(3) Uani 0.50 1 d PU
O30 O 0.4953(9) 0.6264(8) 0.1890(6) 0.071(3) Uani 1 1 d .
O31 O 0.8837(7) 0.4274(7) 0.1637(5) 0.061(2) Uani 1 1 d .
O32 O 0.9715(12) 0.0400(10) 0.3562(9) 0.076(4) Uani 0.75 1 d PU
O33 O 0.7481(17) 0.1734(15) 0.6381(13) 0.073(5) Uani 0.50 1 d P
O34 O 0.6404(13) 0.1323(13) 0.3393(11) 0.056(5) Uani 0.50 1 d P
O35 O 0.595(2) 0.088(2) 0.411(2) 0.043(8) Uani 0.25 1 d P
O36 O 0.603(4) -0.012(4) 0.556(3) 0.023(10) Uani 0.13 1 d PU
O18' O 0.810(3) 0.218(3) 0.432(3) 0.092(4) Uani 0.30 1 d PU

loop_
_atom_site_aniso_label
_atom_site_aniso_U_11
_atom_site_aniso_U_22
_atom_site_aniso_U_33
_atom_site_aniso_U_23
_atom_site_aniso_U_13
_atom_site_aniso_U_12
Dy1 0.0180(2) 0.0185(2) 0.0197(2) 0.00294(17) 0.00659(17) 0.00144(17)
Ba1 0.0267(3) 0.0245(3) 0.0303(3) 0.0074(3) 0.0132(3) 0.0075(3)
Ba2 0.0300(3) 0.0416(4) 0.0307(3) 0.0092(3) 0.0164(3) 0.0085(3)
C1 0.018(5) 0.024(5) 0.031(5) 0.003(4) 0.012(4) 0.000(4)
C2 0.026(5) 0.039(6) 0.031(6) 0.002(5) 0.007(5) -0.010(5)
C3 0.038(6) 0.049(7) 0.024(5) 0.005(5) 0.011(5) -0.007(5)
C4 0.025(5) 0.042(6) 0.018(5) 0.003(4) 0.004(4) -0.003(5)
C5 0.025(5) 0.021(5) 0.036(6) 0.006(4) 0.010(4) 0.008(4)
C6 0.024(5) 0.020(5) 0.037(6) 0.011(4) 0.012(5) 0.000(4)
C7 0.026(5) 0.024(5) 0.036(6) 0.006(5) 0.006(5) -0.001(4)
C8 0.027(5) 0.018(5) 0.025(5) 0.001(4) 0.012(4) -0.004(4)
C9 0.030(5) 0.022(5) 0.029(5) 0.007(4) 0.010(4) 0.012(4)
C10 0.036(6) 0.017(5) 0.027(5) 0.004(4) 0.008(4) -0.003(4)
C11 0.019(5) 0.025(5) 0.038(6) 0.000(5) 0.001(4) 0.003(4)
C12 0.025(5) 0.014(4) 0.022(5) 0.000(4) 0.009(4) 0.000(4)
C13 0.031(6) 0.025(5) 0.028(5) 0.006(4) 0.006(5) 0.002(5)
C14 0.022(5) 0.036(6) 0.019(5) 0.011(4) 0.008(4) 0.006(5)
C15 0.022(5) 0.015(4) 0.024(5) 0.000(4) 0.005(4) 0.000(4)
C16 0.037(6) 0.023(5) 0.016(4) 0.002(4) 0.010(4) 0.002(4)
C17 0.034(6) 0.019(5) 0.020(5) -0.003(4) 0.005(4) 0.000(4)
C18 0.024(5) 0.021(5) 0.022(5) -0.001(4) 0.009(4) 0.001(4)
C19 0.015(4) 0.025(5) 0.014(4) -0.009(4) 0.006(4) -0.003(4)
C20 0.017(5) 0.024(5) 0.025(5) 0.001(4) 0.009(4) -0.001(4)
C21 0.017(5) 0.020(5) 0.025(5) -0.004(4) 0.002(4) 0.003(4)
N1 0.022(4) 0.020(4) 0.021(4) 0.003(3) 0.008(3) -0.005(3)
N2 0.022(4) 0.019(4) 0.020(4) 0.002(3) 0.005(3) -0.001(3)
N3 0.018(4) 0.024(4) 0.016(4) -0.005(3) 0.013(3) 0.003(3)
O1 0.018(3) 0.038(4) 0.018(3) 0.004(3) 0.004(3) -0.007(3)
O2 0.026(4) 0.064(5) 0.031(4) 0.011(4) 0.009(3) -0.015(4)
O3 0.025(4) 0.038(4) 0.024(4) 0.005(3) 0.006(3) -0.008(3)
O4 0.033(4) 0.043(4) 0.030(4) 0.009(3) 0.016(3) -0.001(3)
O5 0.022(3) 0.021(4) 0.031(4) -0.003(3) 0.000(3) 0.000(3)
O6 0.027(4) 0.034(4) 0.035(4) 0.008(3) 0.012(3) 0.017(3)
O7 0.020(3) 0.017(3) 0.033(4) -0.002(3) 0.004(3) 0.002(3)
O8 0.020(4) 0.023(4) 0.057(5) -0.006(3) -0.002(3) 0.002(3)
O9 0.035(4) 0.014(3) 0.026(3) 0.009(3) 0.015(3) 0.013(3)
O10 0.058(5) 0.033(4) 0.021(3) 0.003(3) 0.024(3) 0.022(4)
O11 0.036(4) 0.019(3) 0.020(3) 0.002(3) 0.012(3) 0.004(3)
O12 0.057(5) 0.030(4) 0.034(4) 0.003(3) 0.028(4) 0.018(4)
O13 0.035(4) 0.101(7) 0.023(4) 0.002(4) -0.006(3) -0.024(5)
O14 0.043(5) 0.016(4) 0.052(5) -0.011(3) 0.013(4) -0.004(3)
O15 0.054(5) 0.023(4) 0.036(4) 0.009(3) 0.015(4) 0.017(3)
O16 0.073(6) 0.056(5) 0.051(5) 0.000(4) 0.000(5) -0.003(5)
O17 0.092(9) 0.039(6) 0.058(7) 0.027(5) 0.032(7) 0.023(6)
O18 0.092(5) 0.092(5) 0.092(5) 0.0215(13) 0.0252(15) 0.0060(9)
O19 0.073(3) 0.075(3) 0.073(3) 0.0161(12) 0.0204(12) 0.0061(10)
O20 0.032(4) 0.034(4) 0.033(4) 0.007(3) 0.013(3) 0.002(3)
O21 0.030(4) 0.029(4) 0.039(4) 0.002(3) 0.014(3) 0.006(3)
O22 0.022(3) 0.028(4) 0.034(4) 0.008(3) 0.003(3) 0.006(3)
O23 0.056(6) 0.089(7) 0.062(6) 0.023(5) -0.009(5) -0.009(5)
O24 0.064(6) 0.065(6) 0.070(6) 0.036(5) 0.014(5) 0.013(5)
O25 0.045(5) 0.047(5) 0.059(5) 0.000(4) 0.015(4) -0.013(4)
O26 0.038(5) 0.048(5) 0.075(6) 0.005(4) 0.016(4) -0.001(4)
O27 0.054(5) 0.071(6) 0.059(5) 0.003(5) 0.023(4) -0.001(5)
O28 0.083(3) 0.083(3) 0.083(3) 0.0193(12) 0.0230(13) 0.0053(10)
O29 0.035(3) 0.034(3) 0.034(3) 0.0085(12) 0.0089(13) 0.0025(10)
O30 0.081(7) 0.075(6) 0.057(6) 0.020(5) 0.015(5) -0.006(5)
O31 0.052(5) 0.092(7) 0.034(4) -0.004(4) 0.019(4) 0.013(5)
O32 0.076(4) 0.076(4) 0.076(4) 0.0175(13) 0.0203(14) 0.0049(11)
O33 0.081(14) 0.078(13) 0.083(13) 0.042(11) 0.040(11) 0.018(11)
O34 0.026(8) 0.059(11) 0.057(11) -0.016(9) -0.006(8) 0.001(8)
O35 0.015(14) 0.036(17) 0.049(18) -0.017(14) -0.016(13) 0.001(12)
O36 0.024(11) 0.023(11) 0.023(11) 0.005(3) 0.006(3) 0.0015(13)
O18' 0.092(5) 0.092(5) 0.092(5) 0.0215(13) 0.0253(15) 0.0061(9)

loop_
_atom_type_symbol
_atom_type_description
_atom_type_scat_dispersion_real
_atom_type_scat_dispersion_imag
_atom_type_scat_source
C C 0.0033 0.0016 'International Tables Vol C Tables 4.2.6.8 and 6.1.1.4'
H H 0.0000 0.0000 'International Tables Vol C Tables 4.2.6.8 and 6.1.1.4'
N N 0.0061 0.0033 'International Tables Vol C Tables 4.2.6.8 and 6.1.1.4'
O O 0.0106 0.0060 'International Tables Vol C Tables 4.2.6.8 and 6.1.1.4'
Dy Dy -0.1892 4.4098 'International Tables Vol C Tables 4.2.6.8 and 6.1.1.4'
Ba Ba -0.3244 2.2819 'International Tables Vol C Tables 4.2.6.8 and 6.1.1.4'

loop_
_geom_angle_atom_site_label_1
_geom_angle_atom_site_label_2
_geom_angle_atom_site_label_3
_geom_angle
_geom_angle_site_symmetry_1
_geom_angle_site_symmetry_3
O3 Dy1 O11 77.1(2) . .
O3 Dy1 N3 135.5(2) . .
O11 Dy1 N3 64.8(2) . .
O3 Dy1 O5 88.4(2) . .
O11 Dy1 O5 147.7(2) . .
N3 Dy1 O5 136.1(2) . .
O3 Dy1 O9 146.6(2) . .
O11 Dy1 O9 129.7(2) . .
N3 Dy1 O9 64.9(2) . .
O5 Dy1 O9 76.2(2) . .
O3 Dy1 O1 129.1(2) . .
O11 Dy1 O1 91.4(2) . .
N3 Dy1 O1 75.9(2) . .
O5 Dy1 O1 75.5(2) . .
O9 Dy1 O1 76.0(2) . .
O3 Dy1 O7 74.1(2) . .
O11 Dy1 O7 74.5(2) . .
N3 Dy1 O7 74.2(2) . .
O5 Dy1 O7 129.3(2) . .
O9 Dy1 O7 92.7(2) . .
O1 Dy1 O7 150.1(2) . .
O3 Dy1 N2 74.3(2) . .
O11 Dy1 N2 134.8(2) . .
N3 Dy1 N2 117.5(2) . .
O5 Dy1 N2 65.1(2) . .
O9 Dy1 N2 72.3(2) . .
O1 Dy1 N2 133.9(2) . .
O7 Dy1 N2 64.4(2) . .
O3 Dy1 N1 65.1(2) . .
O11 Dy1 N1 74.1(2) . .
N3 Dy1 N1 120.7(2) . .
O5 Dy1 N1 73.6(2) . .
O9 Dy1 N1 134.4(2) . .
O1 Dy1 N1 64.0(2) . .
O7 Dy1 N1 132.8(2) . .
N2 Dy1 N1 121.8(2) . .
O6 Ba1 O10 143.6(2) 2_677 .
O6 Ba1 O23 90.4(3) 2_677 .
O10 Ba1 O23 87.5(3) . .
O6 Ba1 O25 86.2(2) 2_677 .
O10 Ba1 O25 78.0(2) . .
O23 Ba1 O25 149.9(3) . .
O6 Ba1 O24 77.0(2) 2_677 .
O10 Ba1 O24 68.7(2) . .
O23 Ba1 O24 67.3(3) . .
O25 Ba1 O24 82.8(3) . .
O6 Ba1 O21 79.60(19) 2_677 2_677
O10 Ba1 O21 132.1(2) . 2_677
O23 Ba1 O21 68.3(2) . 2_677
O25 Ba1 O21 139.7(2) . 2_677
O24 Ba1 O21 129.0(2) . 2_677
O6 Ba1 O22 141.29(19) 2_677 .
O10 Ba1 O22 70.95(19) . .
O23 Ba1 O22 70.4(2) . .
O25 Ba1 O22 127.1(2) . .
O24 Ba1 O22 121.4(2) . .
O21 Ba1 O22 62.27(18) 2_677 .
O6 Ba1 O22 75.65(19) 2_677 2_677
O10 Ba1 O22 132.57(19) . 2_677
O23 Ba1 O22 126.5(2) . 2_677
O25 Ba1 O22 81.5(2) . 2_677
O24 Ba1 O22 149.2(2) . 2_677
O21 Ba1 O22 58.53(18) 2_677 2_677
O22 Ba1 O22 89.05(18) . 2_677
O6 Ba1 O21 133.66(18) 2_677 .
O10 Ba1 O21 72.42(18) . .
O23 Ba1 O21 127.3(2) . .
O25 Ba1 O21 73.2(2) . .
O24 Ba1 O21 137.6(2) . .
O21 Ba1 O21 89.94(17) 2_677 .
O22 Ba1 O21 57.19(17) . .
O22 Ba1 O21 60.79(17) 2_677 .
O6 Ba1 Ba1 111.92(14) 2_677 2_677
O10 Ba1 Ba1 104.23(14) . 2_677
O23 Ba1 Ba1 100.4(2) . 2_677
O25 Ba1 Ba1 108.58(17) . 2_677
O24 Ba1 Ba1 165.51(18) . 2_677
O21 Ba1 Ba1 46.17(13) 2_677 2_677
O22 Ba1 Ba1 44.54(12) . 2_677
O22 Ba1 Ba1 44.51(13) 2_677 2_677
O21 Ba1 Ba1 43.76(12) . 2_677
O12 Ba2 O4 143.6(2) . 2_766
O12 Ba2 O18 80.3(4) . .
O4 Ba2 O18 91.8(4) 2_766 .
O12 Ba2 O16 84.3(3) . .
O4 Ba2 O16 84.1(2) 2_766 .
O18 Ba2 O16 147.8(4) . .
O12 Ba2 O17 70.0(3) . .
O4 Ba2 O17 74.6(3) 2_766 .
O18 Ba2 O17 63.7(4) . .
O16 Ba2 O17 84.5(3) . .
O12 Ba2 O19 132.6(2) . .
O4 Ba2 O19 78.9(2) 2_766 .
O18 Ba2 O19 78.4(4) . .
O16 Ba2 O19 131.4(3) . .
O17 Ba2 O19 132.4(3) . .
O12 Ba2 O20 129.8(2) . 2_766
O4 Ba2 O20 77.36(19) 2_766 2_766
O18 Ba2 O20 139.7(4) . 2_766
O16 Ba2 O20 70.4(2) . 2_766
O17 Ba2 O20 144.0(3) . 2_766
O19 Ba2 O20 61.5(2) . 2_766
O12 Ba2 O18' 92.4(8) . .
O4 Ba2 O18' 90.4(8) 2_766 .
O18 Ba2 O18' 18.6(8) . .
O16 Ba2 O18' 165.4(8) . .
O17 Ba2 O18' 81.0(9) . .
O19 Ba2 O18' 60.1(9) . .
O20 Ba2 O18' 121.5(8) 2_766 .
O12 Ba2 O20 70.78(19) . .
O4 Ba2 O20 144.62(19) 2_766 .
O18 Ba2 O20 86.2(4) . .
O16 Ba2 O20 115.0(2) . .
O17 Ba2 O20 133.6(3) . .
O19 Ba2 O20 66.0(2) . .
O20 Ba2 O20 81.5(2) 2_766 .
O18' Ba2 O20 76.9(8) . .
O12 Ba2 Ba2 101.65(15) . 2_766
O4 Ba2 Ba2 113.41(14) 2_766 2_766
O18 Ba2 Ba2 117.2(4) . 2_766
O16 Ba2 Ba2 93.47(19) . 2_766
O17 Ba2 Ba2 171.5(2) . 2_766
O19 Ba2 Ba2 54.33(19) . 2_766
O20 Ba2 Ba2 41.03(13) 2_766 2_766
O18' Ba2 Ba2 101.1(8) . 2_766
O20 Ba2 Ba2 40.52(13) . 2_766
N1 C1 C2 121.6(9) . .
N1 C1 C7 114.5(8) . .
C2 C1 C7 123.9(8) . .
C3 C2 C1 119.5(9) . .
C3 C2 H2 120.3 . .
C1 C2 H2 120.3 . .
O13 C3 C2 118.1(9) . .
O13 C3 C4 122.8(9) . .
C2 C3 C4 119.1(9) . .
C5 C4 C3 117.5(9) . .
C5 C4 H4 121.3 . .
C3 C4 H4 121.3 . .
N1 C5 C4 123.5(9) . .
N1 C5 C6 114.6(8) . .
C4 C5 C6 121.8(9) . .
O4 C6 O3 124.6(9) . .
O4 C6 C5 119.4(9) . .
O3 C6 C5 116.0(8) . .
O2 C7 O1 125.0(9) . .
O2 C7 C1 119.4(9) . .
O1 C7 C1 115.5(8) . .
N2 C8 C9 124.5(8) . .
N2 C8 C14 114.5(7) . .
C9 C8 C14 121.0(8) . .
C8 C9 C10 117.1(8) . .
C8 C9 H9 121.4 . .
C10 C9 H9 121.4 . .
O14 C10 C11 119.6(9) . .
O14 C10 C9 122.3(9) . .
C11 C10 C9 118.1(8) . .
C12 C11 C10 119.6(9) . .
C12 C11 H11 120.2 . .
C10 C11 H11 120.2 . .
N2 C12 C11 122.9(8) . .
N2 C12 C13 113.1(7) . .
C11 C12 C13 124.0(8) . .
O8 C13 O7 126.1(9) . .
O8 C13 C12 117.5(8) . .
O7 C13 C12 116.4(8) . .
O6 C14 O5 125.3(9) . .
O6 C14 C8 118.8(8) . .
O5 C14 C8 115.8(8) . .
C16 C15 N3 124.8(8) . .
C16 C15 C21 122.7(8) . .
N3 C15 C21 112.5(8) . .
C15 C16 C17 119.0(8) . .
C15 C16 H16 120.5 . .
C17 C16 H16 120.5 . .
O15 C17 C18 123.0(8) . .
O15 C17 C16 120.1(8) . .
C18 C17 C16 116.8(8) . .
C19 C18 C17 119.6(8) . .
C19 C18 H18 120.2 . .
C17 C18 H18 120.2 . .
N3 C19 C18 124.0(8) . .
N3 C19 C20 113.8(8) . .
C18 C19 C20 122.2(8) . .
O12 C20 O11 124.6(8) . .
O12 C20 C19 120.3(8) . .
O11 C20 C19 115.0(8) . .
O10 C21 O9 124.6(8) . .
O10 C21 C15 118.8(8) . .
O9 C21 C15 116.6(8) . .
C1 N1 C5 118.7(8) . .
C1 N1 Dy1 121.5(6) . .
C5 N1 Dy1 119.8(6) . .
C8 N2 C12 117.6(7) . .
C8 N2 Dy1 120.4(6) . .
C12 N2 Dy1 121.9(6) . .
C19 N3 C15 115.8(7) . .
C19 N3 Dy1 121.9(5) . .
C15 N3 Dy1 122.3(5) . .
C7 O1 Dy1 124.5(6) . .
C6 O3 Dy1 123.7(6) . .
C6 O4 Ba2 120.2(6) . 2_766
C14 O5 Dy1 123.1(6) . .
C14 O6 Ba1 125.8(6) . 2_677
C13 O7 Dy1 124.1(6) . .
C21 O9 Dy1 123.5(5) . .
C21 O10 Ba1 134.9(6) . .
C20 O11 Dy1 124.1(5) . .
C20 O12 Ba2 137.7(6) . .
C10 O14 H14 109.5 . .
C17 O15 H15 109.5 . .
O18' O18 Ba2 89(3) . .
Ba2 O20 Ba2 98.5(2) 2_766 .
Ba1 O21 Ba1 90.06(17) 2_677 .
Ba1 O22 Ba1 90.95(17) . 2_677
O18 O18' Ba2 72(3) . .

loop_
_geom_bond_atom_site_label_1
_geom_bond_atom_site_label_2
_geom_bond_distance
_geom_bond_site_symmetry_2
Dy1 O3 2.400(6) .
Dy1 O11 2.404(6) .
Dy1 N3 2.407(7) .
Dy1 O5 2.411(6) .
Dy1 O9 2.413(6) .
Dy1 O1 2.432(6) .
Dy1 O7 2.436(6) .
Dy1 N2 2.456(7) .
Dy1 N1 2.463(7) .
Ba1 O6 2.668(7) 2_677
Ba1 O10 2.669(6) .
Ba1 O23 2.781(8) .
Ba1 O25 2.806(7) .
Ba1 O24 2.824(8) .
Ba1 O21 2.867(6) 2_677
Ba1 O22 2.906(7) .
Ba1 O22 2.908(6) 2_677
Ba1 O21 2.990(7) .
Ba1 Ba1 4.1449(12) 2_677
Ba2 O12 2.657(6) .
Ba2 O4 2.714(7) 2_766
Ba2 O18 2.726(16) .
Ba2 O16 2.764(8) .
Ba2 O17 2.830(10) .
Ba2 O19 2.833(9) .
Ba2 O20 2.847(7) 2_766
Ba2 O18' 2.86(4) .
Ba2 O20 2.877(7) .
Ba2 Ba2 4.3344(14) 2_766
C1 N1 1.327(11) .
C1 C2 1.395(13) .
C1 C7 1.498(13) .
C2 C3 1.370(14) .
C2 H2 0.9300 .
C3 O13 1.343(12) .
C3 C4 1.394(14) .
C4 C5 1.381(13) .
C4 H4 0.9300 .
C5 N1 1.332(12) .
C5 C6 1.504(13) .
C6 O4 1.237(11) .
C6 O3 1.262(11) .
C7 O2 1.240(11) .
C7 O1 1.264(11) .
C8 N2 1.326(11) .
C8 C9 1.379(12) .
C8 C14 1.514(13) .
C9 C10 1.414(13) .
C9 H9 0.9300 .
C10 O14 1.332(10) .
C10 C11 1.381(13) .
C11 C12 1.371(12) .
C11 H11 0.9300 .
C12 N2 1.335(11) .
C12 C13 1.526(12) .
C13 O8 1.246(11) .
C13 O7 1.249(10) .
C14 O6 1.239(11) .
C14 O5 1.267(11) .
C15 C16 1.349(12) .
C15 N3 1.352(11) .
C15 C21 1.503(11) .
C16 C17 1.418(12) .
C16 H16 0.9300 .
C17 O15 1.325(11) .
C17 C18 1.396(12) .
C18 C19 1.364(12) .
C18 H18 0.9300 .
C19 N3 1.349(10) .
C19 C20 1.491(12) .
C20 O12 1.226(10) .
C20 O11 1.275(10) .
C21 O10 1.239(10) .
C21 O9 1.259(11) .
O4 Ba2 2.714(7) 2_766
O6 Ba1 2.668(7) 2_677
O14 H14 0.8200 .
O15 H15 0.8200 .
O18 O18' 0.91(4) .
O20 Ba2 2.847(6) 2_766
O21 Ba1 2.867(6) 2_677
O22 Ba1 2.908(6) 2_677
O34 O35 1.56(4) .
